data_4060295
_journal_name_full Organometallics
_journal_paper_doi 10.1021/om0489913
_journal_year 2005
_chemical_formula_sum 'C75 H81 B F24 Fe N4 O3'
_chemical_formula_weight 1609.1
_chemical_name_common holeg01
_space_group_IT_number 2
_symmetry_cell_setting triclinic
_symmetry_space_group_name_Hall '-P 1'
_symmetry_space_group_name_H-M 'P -1'
_cell_angle_alpha 111.0460(10)
_cell_angle_beta 98.3700(10)
_cell_angle_gamma 92.1920(10)
_cell_formula_units_Z 2
_cell_length_a 12.7104(9)
_cell_length_b 17.6036(12)
_cell_length_c 19.4980(14)
_cell_measurement_temperature 293(2)
_cell_volume 4008.9(5)
_diffrn_ambient_temperature 193(2)
_exptl_crystal_density_diffrn 1.333
_cod_depositor_comments
;
The following automatic conversions were performed:
'_symmetry_cell_setting' value 'Triclinic' changed to 'triclinic'
according to '/home/saulius/struct/CIF-dictionaries/cif_core.dic'
dictionary named 'cif_core.dic' version 2.4.1 from 2010-06-29.

Automatic conversion script
Id: cif_fix_enum 1527 2010-12-29 10:47:43Z saulius 
;
_cod_database_code 4060295

loop_
_symmetry_equiv_pos_as_xyz
'x, y, z'
'-x, -y, -z'

loop_
_atom_site_label
_atom_site_type_symbol
_atom_site_fract_x
_atom_site_fract_y
_atom_site_fract_z
_atom_site_U_iso_or_equiv
_atom_site_adp_type
_atom_site_occupancy
_atom_site_symmetry_multiplicity
_atom_site_calc_flag
_atom_site_refinement_flags
_atom_site_disorder_assembly
_atom_site_disorder_group
C11 C -0.0989(3) 0.2781(2) 0.5482(2) 0.0420(8) Uani 1 1 d . . .
C12 C -0.0372(3) 0.2737(2) 0.70724(19) 0.0388(7) Uani 1 1 d . . .
C13 C 0.3668(3) 0.2928(2) 0.6390(2) 0.0413(8) Uani 1 1 d . . .
C14 C 0.4017(14) 0.2464(10) 0.8330(8) 0.42(2) Uani 1 1 d . . .
H14A H 0.3575 0.2025 0.8357 0.637 Uiso 1 1 calc R . .
H14B H 0.4548 0.2684 0.8773 0.637 Uiso 1 1 calc R . .
H14C H 0.4362 0.2263 0.7902 0.637 Uiso 1 1 calc R . .
C15 C 0.3560(2) 0.29673(19) 0.10799(18) 0.0341(7) Uani 1 1 d . . .
C16 C 0.3604(2) 0.3007(2) 0.23976(18) 0.0344(7) Uani 1 1 d . . .
C17 C 0.1695(3) 0.2565(2) 0.14510(19) 0.0365(7) Uani 1 1 d . . .
C18 C 0.3149(3) 0.1525(2) 0.1254(2) 0.0378(7) Uani 1 1 d . . .
C21 C 0.0057(2) 0.25670(18) 0.58479(18) 0.0332(7) Uani 1 1 d . . .
C22 C -0.0331(3) 0.3526(2) 0.7617(2) 0.0479(9) Uani 1 1 d . . .
C23 C 0.3979(3) 0.3750(3) 0.6866(2) 0.0506(9) Uani 1 1 d . . .
C24 C 0.3425(5) 0.3039(5) 0.8274(3) 0.105(2) Uani 1 1 d . . .
H24A H 0.3742 0.3312 0.7989 0.126 Uiso 1 1 calc R . .
H24B H 0.343 0.3441 0.8769 0.126 Uiso 1 1 calc R . .
C25 C 0.4519(2) 0.27375(19) 0.08290(19) 0.0350(7) Uani 1 1 d . . .
H25 H 0.4799 0.2278 0.0883 0.042 Uiso 1 1 calc R . .
C26 C 0.4575(3) 0.2798(2) 0.2680(2) 0.0408(8) Uani 1 1 d . . .
H26 H 0.4833 0.2317 0.2399 0.049 Uiso 1 1 calc R . .
C27 C 0.1109(3) 0.2568(2) 0.2004(2) 0.0432(8) Uani 1 1 d . . .
H27 H 0.1468 0.2564 0.2454 0.052 Uiso 1 1 calc R . .
C28 C 0.3147(3) 0.1055(2) 0.0508(2) 0.0415(8) Uani 1 1 d . . .
H28 H 0.3086 0.1313 0.0165 0.05 Uiso 1 1 calc R . .
C31 C 0.0836(2) 0.22247(19) 0.53031(18) 0.0332(6) Uani 1 1 d . . .
H31 H 0.0529 0.2283 0.4836 0.04 Uiso 1 1 calc R . .
C32 C -0.0977(4) 0.3635(3) 0.8159(2) 0.0614(12) Uani 1 1 d . . .
H32 H -0.0968 0.4151 0.8524 0.074 Uiso 1 1 calc R . .
C33 C 0.5061(3) 0.3970(3) 0.7149(3) 0.0648(12) Uani 1 1 d . . .
H33 H 0.5292 0.451 0.7452 0.078 Uiso 1 1 calc R . .
C34 C 0.1731(4) 0.2565(3) 0.8439(2) 0.0613(11) Uani 1 1 d . . .
H34A H 0.1053 0.2262 0.8163 0.074 Uiso 1 1 calc R . .
H34B H 0.1583 0.3074 0.8805 0.074 Uiso 1 1 calc R . .
C35 C 0.5067(3) 0.3176(2) 0.0502(2) 0.0400(7) Uani 1 1 d . A .
C36 C 0.5173(3) 0.3287(2) 0.3371(2) 0.0445(8) Uani 1 1 d . B .
C37 C -0.0002(3) 0.2576(3) 0.1900(2) 0.0529(10) Uani 1 1 d . . .
C38 C 0.3231(3) 0.0220(2) 0.0252(2) 0.0516(9) Uani 1 1 d . . .
C41 C 0.2008(3) 0.25897(19) 0.54851(19) 0.0359(7) Uani 1 1 d . . .
C42 C -0.1622(4) 0.3000(4) 0.8165(3) 0.0700(14) Uani 1 1 d . . .
H42 H -0.2057 0.309 0.8526 0.084 Uiso 1 1 calc R . .
C43 C 0.5801(3) 0.3402(3) 0.6991(3) 0.0720(14) Uani 1 1 d . . .
H43 H 0.6521 0.3563 0.7185 0.086 Uiso 1 1 calc R . .
C44 C 0.2318(5) 0.2081(4) 0.8831(3) 0.0891(18) Uani 1 1 d . . .
H44A H 0.3068 0.2258 0.8937 0.134 Uiso 1 1 calc R . .
H44B H 0.2203 0.1511 0.8519 0.134 Uiso 1 1 calc R . .
H44C H 0.2061 0.2162 0.9289 0.134 Uiso 1 1 calc R . .
C45 C 0.4678(3) 0.3862(2) 0.0404(2) 0.0417(8) Uani 1 1 d . . .
H45 H 0.5038 0.4148 0.0175 0.05 Uiso 1 1 calc R . .
C46 C 0.4824(3) 0.4007(2) 0.3800(2) 0.0449(8) Uani 1 1 d . . .
H46 H 0.5221 0.4334 0.4259 0.054 Uiso 1 1 calc R . .
C47 C -0.0561(3) 0.2591(3) 0.1243(2) 0.0546(10) Uani 1 1 d . . .
H47 H -0.1296 0.2616 0.1181 0.066 Uiso 1 1 calc R . .
C48 C 0.3313(3) -0.0194(2) 0.0736(3) 0.0554(10) Uani 1 1 d . . .
H48 H 0.3372 -0.0754 0.0568 0.066 Uiso 1 1 calc R . .
C51 C 0.2418(3) 0.2682(3) 0.4798(2) 0.0495(9) Uani 1 1 d . . .
C52 C -0.1632(3) 0.2222(3) 0.7635(3) 0.0634(12) Uani 1 1 d . . .
H52 H -0.2065 0.1792 0.765 0.076 Uiso 1 1 calc R . .
C53 C 0.5477(3) 0.2608(3) 0.6553(3) 0.0661(12) Uani 1 1 d . . .
H53 H 0.5983 0.2232 0.6463 0.079 Uiso 1 1 calc R . .
C55 C 0.3736(3) 0.4109(2) 0.0659(2) 0.0414(8) Uani 1 1 d . . .
C56 C 0.3867(3) 0.4229(2) 0.3530(2) 0.0417(8) Uani 1 1 d . . .
C57 C -0.0003(3) 0.2571(3) 0.0683(2) 0.0492(9) Uani 1 1 d . C .
C58 C 0.3305(3) 0.0257(2) 0.1482(3) 0.0557(10) Uani 1 1 d . D .
C61 C -0.0710(4) 0.3549(3) 0.5311(3) 0.0646(12) Uani 1 1 d . . .
H61A H -0.1332 0.3672 0.5042 0.097 Uiso 1 1 calc R . .
H61B H -0.0153 0.3448 0.5015 0.097 Uiso 1 1 calc R . .
H61C H -0.0471 0.4003 0.577 0.097 Uiso 1 1 calc R . .
C62 C -0.1005(3) 0.2073(2) 0.7082(2) 0.0467(8) Uani 1 1 d . . .
C63 C 0.4398(3) 0.2338(3) 0.6232(2) 0.0512(9) Uani 1 1 d . . .
C65 C 0.3194(3) 0.3667(2) 0.09868(19) 0.0378(7) Uani 1 1 d . . .
H65 H 0.2563 0.3844 0.115 0.045 Uiso 1 1 calc R . .
C66 C 0.3274(3) 0.3736(2) 0.28458(19) 0.0363(7) Uani 1 1 d . . .
H66 H 0.263 0.3901 0.2681 0.044 Uiso 1 1 calc R . .
C67 C 0.1103(3) 0.2556(2) 0.0785(2) 0.0416(8) Uani 1 1 d . . .
H67 H 0.1459 0.2538 0.0397 0.05 Uiso 1 1 calc R . .
C68 C 0.3214(3) 0.1093(2) 0.1734(2) 0.0465(8) Uani 1 1 d . . .
H68 H 0.3196 0.1373 0.2236 0.056 Uiso 1 1 calc R . .
C71 C -0.1441(3) 0.2054(3) 0.4754(2) 0.0642(12) Uani 1 1 d . . .
H71A H -0.1495 0.1561 0.4857 0.096 Uiso 1 1 calc R . .
H71B H -0.0973 0.1996 0.4398 0.096 Uiso 1 1 calc R . .
H71C H -0.2136 0.2151 0.4554 0.096 Uiso 1 1 calc R . .
C72 C 0.0353(3) 0.4264(2) 0.7639(2) 0.0585(11) Uani 1 1 d . . .
H72 H 0.0764 0.4081 0.7231 0.07 Uiso 1 1 calc R . .
C73 C 0.3166(3) 0.4374(2) 0.7089(2) 0.0577(10) Uani 1 1 d . . .
H73 H 0.2559 0.4098 0.7192 0.069 Uiso 1 1 calc R . .
C75 C 0.6107(3) 0.2914(3) 0.0264(3) 0.0551(10) Uani 1 1 d . . .
C76 C 0.6188(3) 0.3007(3) 0.3659(2) 0.0623(12) Uani 1 1 d . . .
C77 C -0.0581(4) 0.2586(4) 0.2510(3) 0.0793(16) Uani 1 1 d . . .
C78 C 0.3257(5) -0.0243(3) -0.0546(3) 0.0721(13) Uani 1 1 d . . .
C81 C -0.1894(3) 0.2968(2) 0.5944(2) 0.0480(9) Uani 1 1 d . . .
H81A H -0.1643 0.3408 0.6411 0.072 Uiso 1 1 calc R . .
H81B H -0.2116 0.249 0.6035 0.072 Uiso 1 1 calc R . .
H81C H -0.2488 0.3122 0.5675 0.072 Uiso 1 1 calc R . .
C82 C -0.0323(5) 0.4932(3) 0.7530(3) 0.0902(18) Uani 1 1 d . . .
H82A H -0.0764 0.472 0.7045 0.135 Uiso 1 1 calc R . .
H82B H 0.0141 0.5395 0.757 0.135 Uiso 1 1 calc R . .
H82C H -0.0767 0.5097 0.7906 0.135 Uiso 1 1 calc R . .
C83 C 0.2730(5) 0.4683(3) 0.6476(3) 0.0835(15) Uani 1 1 d . . .
H83A H 0.2297 0.512 0.6671 0.125 Uiso 1 1 calc R . .
H83B H 0.2304 0.4245 0.6069 0.125 Uiso 1 1 calc R . .
H83C H 0.3314 0.488 0.6303 0.125 Uiso 1 1 calc R . .
C85 C 0.3293(4) 0.4841(3) 0.0559(3) 0.0611(12) Uani 1 1 d . . .
C86 C 0.3463(3) 0.4999(2) 0.3996(2) 0.0570(10) Uani 1 1 d . . .
C87 C -0.0587(4) 0.2619(4) -0.0023(3) 0.0683(15) Uani 1 1 d . . .
C88 C 0.3396(6) -0.0177(4) 0.2015(4) 0.0889(18) Uani 1 1 d . . .
C91 C 0.1707(4) 0.3212(3) 0.4477(3) 0.0647(12) Uani 1 1 d . . .
H91A H 0.0992 0.2948 0.4305 0.097 Uiso 1 1 calc R . .
H91B H 0.1987 0.3276 0.4067 0.097 Uiso 1 1 calc R . .
H91C H 0.17 0.3739 0.4858 0.097 Uiso 1 1 calc R . .
C92 C 0.1143(5) 0.4642(3) 0.8371(3) 0.0858(17) Uani 1 1 d . . .
H92A H 0.0761 0.4773 0.8783 0.129 Uiso 1 1 calc R . .
H92B H 0.1518 0.5131 0.8383 0.129 Uiso 1 1 calc R . .
H92C H 0.1645 0.4259 0.8408 0.129 Uiso 1 1 calc R . .
C93 C 0.3595(5) 0.5115(4) 0.7800(4) 0.103(2) Uani 1 1 d . . .
H93A H 0.3848 0.4932 0.8197 0.154 Uiso 1 1 calc R . .
H93B H 0.3033 0.546 0.7935 0.154 Uiso 1 1 calc R . .
H93C H 0.4172 0.5417 0.7712 0.154 Uiso 1 1 calc R . .
C101 C 0.2314(4) 0.1821(3) 0.4189(2) 0.0630(11) Uani 1 1 d . . .
H10A H 0.2768 0.1482 0.4364 0.094 Uiso 1 1 calc R . .
H10B H 0.2523 0.1858 0.3748 0.094 Uiso 1 1 calc R . .
H10C H 0.1585 0.1588 0.4076 0.094 Uiso 1 1 calc R . .
C102 C -0.1045(3) 0.1193(2) 0.6527(3) 0.0539(10) Uani 1 1 d . . .
H102 H -0.0596 0.1194 0.6159 0.065 Uiso 1 1 calc R . .
C103 C 0.4108(3) 0.1443(3) 0.5752(3) 0.0583(10) Uani 1 1 d . . .
H103 H 0.3343 0.1367 0.555 0.07 Uiso 1 1 calc R . .
C111 C 0.3578(3) 0.3063(3) 0.4943(2) 0.0587(11) Uani 1 1 d . . .
H11A H 0.366 0.3592 0.5336 0.088 Uiso 1 1 calc R . .
H11B H 0.374 0.3119 0.4497 0.088 Uiso 1 1 calc R . .
H11C H 0.4055 0.2716 0.5086 0.088 Uiso 1 1 calc R . .
C112 C -0.2170(4) 0.0833(3) 0.6109(3) 0.0680(12) Uani 1 1 d . . .
H11D H -0.2636 0.0859 0.6461 0.102 Uiso 1 1 calc R . .
H11E H -0.2153 0.0273 0.5792 0.102 Uiso 1 1 calc R . .
H11F H -0.2429 0.114 0.5811 0.102 Uiso 1 1 calc R . .
C113 C 0.4308(4) 0.0906(3) 0.6211(3) 0.0754(14) Uani 1 1 d . . .
H11G H 0.5049 0.0986 0.6432 0.113 Uiso 1 1 calc R . .
H11H H 0.4123 0.0342 0.5893 0.113 Uiso 1 1 calc R . .
H11I H 0.3878 0.105 0.6596 0.113 Uiso 1 1 calc R . .
C121 C 0.1328(3) 0.0443(2) 0.5729(2) 0.0405(7) Uani 1 1 d . . .
H121 H 0.1105 -0.0034 0.5315 0.049 Uiso 1 1 calc R . .
C122 C -0.0575(4) 0.0638(3) 0.6937(3) 0.0751(15) Uani 1 1 d . . .
H12A H -0.1058 0.0563 0.7248 0.113 Uiso 1 1 calc R . .
H12B H 0.0101 0.0893 0.724 0.113 Uiso 1 1 calc R . .
H12C H -0.048 0.0117 0.6577 0.113 Uiso 1 1 calc R . .
C123 C 0.4710(4) 0.1150(3) 0.5099(3) 0.0731(13) Uani 1 1 d . . .
H12D H 0.4598 0.149 0.481 0.11 Uiso 1 1 calc R . .
H12E H 0.4453 0.0594 0.4792 0.11 Uiso 1 1 calc R . .
H12F H 0.546 0.1182 0.5284 0.11 Uiso 1 1 calc R . .
C131 C 0.1780(3) 0.0454(2) 0.6429(2) 0.0465(8) Uani 1 1 d . . .
C141 C 0.2314(6) -0.0306(3) 0.7208(3) 0.0875(18) Uani 1 1 d . . .
H14D H 0.2238 0.0208 0.7599 0.105 Uiso 1 1 calc R . .
H14E H 0.1903 -0.0736 0.7284 0.105 Uiso 1 1 calc R . .
C151 C 0.3330(8) -0.0445(8) 0.7265(4) 0.188(6) Uani 1 1 d . . .
H15A H 0.3421 -0.0905 0.7414 0.282 Uiso 1 1 calc R . .
H15B H 0.3754 0.0029 0.7631 0.282 Uiso 1 1 calc R . .
H15C H 0.3554 -0.0559 0.6792 0.282 Uiso 1 1 calc R . .
O11 O 0.2069(2) 0.11061(15) 0.69878(13) 0.0442(6) Uani 1 1 d . . .
O14 O 0.2338(2) 0.27462(16) 0.79233(13) 0.0478(6) Uani 1 1 d . . .
O21 O 0.1877(3) -0.02713(17) 0.64892(17) 0.0709(9) Uani 1 1 d . . .
F17 F -0.0243(4) 0.2088(3) 0.2855(2) 0.1284(15) Uani 1 1 d . . .
F18 F 0.2892(8) 0.0084(3) -0.0978(2) 0.243(5) Uani 1 1 d . . .
F27 F -0.0388(4) 0.3289(3) 0.3081(2) 0.1370(16) Uani 1 1 d . . .
F28 F 0.4087(4) -0.0514(5) -0.0689(2) 0.236(4) Uani 1 1 d . . .
F37 F -0.1586(3) 0.2395(5) 0.2310(2) 0.196(3) Uani 1 1 d . . .
F38 F 0.2618(5) -0.0910(3) -0.0823(3) 0.187(3) Uani 1 1 d . . .
F45A F 0.3252(4) 0.4847(2) -0.0110(2) 0.1094(13) Uani 1 1 d . . .
F46 F 0.4223(2) 0.56187(15) 0.43327(15) 0.0749(8) Uani 1 1 d . . .
F55A F 0.3980(5) 0.5501(2) 0.0904(3) 0.169(3) Uani 1 1 d . . .
F56 F 0.3079(3) 0.49132(18) 0.4571(2) 0.1139(14) Uani 1 1 d . . .
F65A F 0.2444(5) 0.4996(4) 0.0754(5) 0.278(5) Uani 1 1 d . . .
F66 F 0.2750(3) 0.5271(2) 0.3615(2) 0.151(2) Uani 1 1 d . . .
Fe1 Fe 0.17895(4) 0.21486(3) 0.67768(2) 0.03237(14) Uani 1 1 d . . .
B1 B 0.2984(3) 0.2501(2) 0.1544(2) 0.0348(8) Uani 1 1 d . . .
N11 N 0.0326(2) 0.25828(15) 0.65126(15) 0.0331(6) Uani 1 1 d . . .
N21 N 0.2529(2) 0.26787(16) 0.61269(15) 0.0340(6) Uani 1 1 d . . .
N31 N 0.0824(2) 0.13152(16) 0.51338(15) 0.0352(6) Uani 1 1 d . . .
N41 N 0.1248(2) 0.11933(16) 0.57166(15) 0.0334(6) Uani 1 1 d . . .
F15A F 0.6816(8) 0.2897(11) 0.0792(5) 0.136(7) Uani 0.62(2) 1 d P A 1
F25A F 0.6479(9) 0.3305(8) -0.0120(10) 0.094(4) Uani 0.62(2) 1 d P A 1
F35A F 0.5965(8) 0.2152(4) -0.0209(7) 0.107(4) Uani 0.62(2) 1 d P A 1
F15B F 0.6852(10) 0.3546(6) 0.0439(15) 0.093(6) Uani 0.38(2) 1 d P A 2
F25B F 0.6076(10) 0.247(2) -0.0387(8) 0.162(13) Uani 0.38(2) 1 d P A 2
F35B F 0.6590(17) 0.255(2) 0.064(2) 0.181(15) Uani 0.38(2) 1 d P A 2
F16A F 0.5988(14) 0.2524(12) 0.4005(12) 0.109(5) Uani 0.65(4) 1 d P B 3
F26A F 0.6730(11) 0.2680(18) 0.3160(7) 0.102(5) Uani 0.65(4) 1 d P B 3
F36A F 0.6813(12) 0.3649(8) 0.4177(8) 0.119(5) Uani 0.65(4) 1 d P B 3
F16B F 0.7032(15) 0.3533(16) 0.389(3) 0.105(9) Uani 0.35(4) 1 d P B 4
F26B F 0.652(2) 0.2334(14) 0.3158(15) 0.097(8) Uani 0.35(4) 1 d P B 4
F36B F 0.613(3) 0.279(4) 0.423(3) 0.142(15) Uani 0.35(4) 1 d P B 4
F57A F -0.1537(3) 0.2168(5) -0.0254(3) 0.099(2) Uani 0.836(18) 1 d P C 5
F67A F -0.0090(5) 0.2309(6) -0.0598(3) 0.095(3) Uani 0.836(18) 1 d P C 5
F47A F -0.0786(9) 0.3362(4) 0.0059(5) 0.135(5) Uani 0.836(18) 1 d P C 5
F57B F -0.068(17) 0.203(5) -0.049(4) 0.47(10) Uani 0.164(18) 1 d P C 6
F47B F -0.128(4) 0.299(6) -0.003(2) 0.19(4) Uani 0.164(18) 1 d P C 6
F67B F 0.002(2) 0.301(7) -0.032(4) 0.22(4) Uani 0.164(18) 1 d P C 6
F48A F 0.280(2) 0.0119(11) 0.2565(11) 0.139(8) Uani 0.52(3) 1 d P D 7
F58A F 0.4343(16) -0.002(3) 0.243(2) 0.209(19) Uani 0.52(3) 1 d P D 7
F68A F 0.312(3) -0.0918(8) 0.1770(12) 0.184(14) Uani 0.52(3) 1 d P D 7
F68B F 0.2512(16) -0.0679(18) 0.1874(17) 0.156(13) Uani 0.48(3) 1 d P D 8
F48B F 0.4120(19) -0.0719(13) 0.1894(10) 0.113(7) Uani 0.48(3) 1 d P D 8
F58B F 0.361(4) 0.0284(9) 0.2702(8) 0.152(15) Uani 0.48(3) 1 d P D 8

loop_
_atom_site_aniso_label
_atom_site_aniso_U_11
_atom_site_aniso_U_22
_atom_site_aniso_U_33
_atom_site_aniso_U_23
_atom_site_aniso_U_13
_atom_site_aniso_U_12
C11 0.0333(17) 0.0392(18) 0.049(2) 0.0138(15) -0.0012(15) 0.0095(14)
C12 0.0320(16) 0.0479(19) 0.0403(18) 0.0178(15) 0.0103(14) 0.0169(14)
C13 0.0303(16) 0.052(2) 0.0424(18) 0.0201(16) 0.0038(14) -0.0023(14)
C14 0.42(2) 0.307(17) 0.235(14) -0.168(13) -0.260(17) 0.276(19)
C15 0.0312(15) 0.0344(16) 0.0342(16) 0.0115(13) 0.0015(13) 0.0002(12)
C16 0.0297(15) 0.0394(17) 0.0372(16) 0.0172(14) 0.0074(13) 0.0018(13)
C17 0.0298(16) 0.0375(17) 0.0387(17) 0.0108(14) 0.0037(13) -0.0004(13)
C18 0.0291(15) 0.0393(17) 0.0473(19) 0.0181(15) 0.0091(14) 0.0013(13)
C21 0.0293(15) 0.0272(15) 0.0408(17) 0.0111(13) 0.0034(13) 0.0011(12)
C22 0.0401(19) 0.057(2) 0.0419(19) 0.0122(17) 0.0059(15) 0.0165(17)
C23 0.043(2) 0.057(2) 0.046(2) 0.0162(18) 0.0030(16) -0.0076(17)
C24 0.069(3) 0.197(7) 0.059(3) 0.069(4) -0.009(3) -0.017(4)
C25 0.0309(15) 0.0316(15) 0.0434(18) 0.0146(14) 0.0061(13) 0.0047(12)
C26 0.0370(17) 0.0461(19) 0.0419(18) 0.0181(15) 0.0078(14) 0.0100(15)
C27 0.0370(18) 0.054(2) 0.0387(18) 0.0186(16) 0.0048(14) 0.0003(15)
C28 0.0383(18) 0.0375(17) 0.0461(19) 0.0146(15) 0.0029(15) -0.0008(14)
C31 0.0303(15) 0.0340(16) 0.0353(16) 0.0133(13) 0.0042(13) 0.0033(12)
C32 0.054(2) 0.082(3) 0.047(2) 0.016(2) 0.0174(19) 0.030(2)
C33 0.045(2) 0.076(3) 0.061(3) 0.017(2) -0.0032(19) -0.017(2)
C34 0.062(3) 0.084(3) 0.044(2) 0.026(2) 0.0171(19) 0.019(2)
C35 0.0328(16) 0.0390(18) 0.048(2) 0.0143(15) 0.0113(15) 0.0055(14)
C36 0.0312(17) 0.062(2) 0.0446(19) 0.0254(17) 0.0035(14) 0.0083(16)
C37 0.0377(19) 0.071(3) 0.047(2) 0.0167(19) 0.0117(16) -0.0038(18)
C38 0.049(2) 0.042(2) 0.057(2) 0.0107(18) 0.0071(18) 0.0033(16)
C41 0.0327(16) 0.0331(16) 0.0425(18) 0.0143(14) 0.0082(14) 0.0022(13)
C42 0.061(3) 0.109(4) 0.056(3) 0.038(3) 0.031(2) 0.042(3)
C43 0.034(2) 0.096(4) 0.083(3) 0.038(3) -0.006(2) -0.011(2)
C44 0.106(4) 0.119(5) 0.060(3) 0.045(3) 0.028(3) 0.053(4)
C45 0.0427(19) 0.0363(17) 0.049(2) 0.0160(15) 0.0152(16) 0.0025(14)
C46 0.0368(18) 0.053(2) 0.0403(19) 0.0152(16) -0.0003(15) -0.0019(15)
C47 0.0277(17) 0.072(3) 0.057(2) 0.017(2) 0.0043(16) 0.0018(17)
C48 0.058(2) 0.0345(19) 0.078(3) 0.0220(19) 0.020(2) 0.0069(17)
C51 0.046(2) 0.065(2) 0.047(2) 0.0297(19) 0.0133(17) 0.0012(18)
C52 0.048(2) 0.091(3) 0.072(3) 0.046(3) 0.028(2) 0.028(2)
C53 0.033(2) 0.091(4) 0.080(3) 0.038(3) 0.013(2) 0.011(2)
C55 0.048(2) 0.0357(17) 0.0441(19) 0.0160(15) 0.0138(16) 0.0075(15)
C56 0.0395(18) 0.0416(18) 0.0431(19) 0.0160(15) 0.0044(15) 0.0007(14)
C57 0.0350(18) 0.062(2) 0.045(2) 0.0157(18) 0.0010(15) 0.0057(17)
C58 0.059(2) 0.048(2) 0.074(3) 0.034(2) 0.024(2) 0.0090(18)
C61 0.061(3) 0.068(3) 0.085(3) 0.048(3) 0.018(2) 0.025(2)
C62 0.0394(18) 0.058(2) 0.055(2) 0.0298(18) 0.0191(16) 0.0163(16)
C63 0.0307(17) 0.068(3) 0.064(2) 0.033(2) 0.0115(17) 0.0072(17)
C65 0.0339(16) 0.0369(17) 0.0434(18) 0.0127(14) 0.0131(14) 0.0080(13)
C66 0.0286(15) 0.0385(17) 0.0415(18) 0.0172(14) -0.0007(13) 0.0010(13)
C67 0.0323(17) 0.053(2) 0.0393(18) 0.0155(16) 0.0071(14) 0.0058(15)
C68 0.052(2) 0.0433(19) 0.052(2) 0.0222(17) 0.0189(17) 0.0058(16)
C71 0.041(2) 0.076(3) 0.053(2) 0.002(2) -0.0090(18) 0.015(2)
C72 0.055(2) 0.049(2) 0.054(2) -0.0021(18) 0.0072(19) 0.0102(19)
C73 0.051(2) 0.043(2) 0.063(3) 0.0040(19) 0.0049(19) -0.0092(17)
C75 0.045(2) 0.052(2) 0.077(3) 0.028(2) 0.024(2) 0.0144(18)
C76 0.039(2) 0.091(3) 0.052(2) 0.022(2) -0.0023(19) 0.018(2)
C77 0.051(3) 0.129(5) 0.056(3) 0.028(3) 0.020(2) 0.001(3)
C78 0.093(4) 0.049(3) 0.058(3) 0.001(2) 0.009(3) 0.006(2)
C81 0.0344(18) 0.050(2) 0.059(2) 0.0215(18) 0.0011(16) 0.0128(16)
C82 0.103(4) 0.057(3) 0.094(4) 0.018(3) -0.009(3) 0.017(3)
C83 0.088(4) 0.065(3) 0.100(4) 0.033(3) 0.018(3) 0.015(3)
C85 0.080(3) 0.042(2) 0.077(3) 0.029(2) 0.041(3) 0.022(2)
C86 0.054(2) 0.044(2) 0.060(3) 0.0081(19) -0.004(2) 0.0018(18)
C87 0.043(2) 0.098(4) 0.055(3) 0.021(3) 0.001(2) 0.013(2)
C88 0.121(6) 0.068(4) 0.109(5) 0.058(4) 0.048(4) 0.025(4)
C91 0.063(3) 0.081(3) 0.066(3) 0.048(3) 0.009(2) -0.001(2)
C92 0.083(4) 0.068(3) 0.077(3) 0.003(3) -0.014(3) 0.005(3)
C93 0.091(4) 0.075(4) 0.094(4) -0.023(3) 0.009(3) -0.008(3)
C101 0.069(3) 0.080(3) 0.041(2) 0.019(2) 0.022(2) -0.001(2)
C102 0.046(2) 0.053(2) 0.077(3) 0.033(2) 0.028(2) 0.0103(17)
C103 0.041(2) 0.060(2) 0.076(3) 0.024(2) 0.018(2) 0.0173(18)
C111 0.047(2) 0.079(3) 0.060(2) 0.037(2) 0.0145(19) -0.005(2)
C112 0.052(2) 0.065(3) 0.093(4) 0.034(3) 0.022(2) 0.000(2)
C113 0.064(3) 0.073(3) 0.108(4) 0.045(3) 0.036(3) 0.031(2)
C121 0.0437(18) 0.0293(16) 0.0459(19) 0.0100(14) 0.0080(15) 0.0086(14)
C122 0.059(3) 0.067(3) 0.126(5) 0.060(3) 0.034(3) 0.021(2)
C123 0.057(3) 0.087(3) 0.081(3) 0.031(3) 0.027(2) 0.025(2)
C131 0.051(2) 0.0395(19) 0.054(2) 0.0202(17) 0.0131(17) 0.0144(16)
C141 0.142(6) 0.072(3) 0.066(3) 0.044(3) 0.015(3) 0.042(3)
C151 0.162(8) 0.324(15) 0.087(5) 0.070(7) 0.026(5) 0.159(10)
O11 0.0496(14) 0.0435(13) 0.0414(13) 0.0183(11) 0.0051(11) 0.0124(11)
O14 0.0454(14) 0.0574(15) 0.0358(13) 0.0132(11) 0.0029(11) 0.0028(12)
O21 0.113(3) 0.0430(15) 0.0625(19) 0.0254(14) 0.0121(18) 0.0262(16)
F17 0.133(3) 0.177(4) 0.112(3) 0.084(3) 0.056(3) -0.001(3)
F18 0.557(15) 0.127(4) 0.057(2) 0.028(2) 0.072(5) 0.147(6)
F27 0.180(4) 0.154(4) 0.086(3) 0.029(3) 0.086(3) 0.028(3)
F28 0.097(3) 0.432(11) 0.072(3) -0.045(4) 0.029(2) 0.069(5)
F37 0.051(2) 0.448(10) 0.097(3) 0.109(4) 0.0212(19) -0.027(3)
F38 0.226(6) 0.146(4) 0.107(3) -0.040(3) 0.020(4) -0.050(4)
F45A 0.164(4) 0.086(2) 0.092(2) 0.0498(19) 0.011(2) 0.052(2)
F46 0.090(2) 0.0464(13) 0.0719(17) 0.0052(12) 0.0111(14) -0.0127(13)
F55A 0.276(7) 0.0451(18) 0.147(4) 0.030(2) -0.067(4) 0.012(3)
F56 0.144(3) 0.0557(17) 0.143(3) 0.0067(18) 0.105(3) 0.0024(18)
F65A 0.253(6) 0.249(6) 0.601(13) 0.355(9) 0.342(9) 0.224(6)
F66 0.148(3) 0.083(2) 0.130(3) -0.037(2) -0.074(3) 0.073(2)
Fe1 0.0303(2) 0.0349(2) 0.0321(2) 0.01198(19) 0.00583(17) 0.00614(18)
B1 0.0287(17) 0.0392(19) 0.0392(19) 0.0165(16) 0.0077(15) 0.0069(14)
N11 0.0309(13) 0.0307(13) 0.0361(14) 0.0097(11) 0.0068(11) 0.0040(10)
N21 0.0301(13) 0.0354(14) 0.0386(14) 0.0154(12) 0.0073(11) 0.0034(11)
N31 0.0355(14) 0.0313(13) 0.0353(14) 0.0084(11) 0.0055(11) 0.0026(11)
N41 0.0287(13) 0.0340(14) 0.0378(14) 0.0130(11) 0.0072(11) 0.0048(10)
F15A 0.039(4) 0.285(18) 0.091(5) 0.072(7) 0.019(3) 0.059(7)
F25A 0.073(5) 0.104(7) 0.169(11) 0.098(8) 0.080(7) 0.045(5)
F35A 0.098(6) 0.054(4) 0.182(11) 0.027(4) 0.096(7) 0.033(3)
F15B 0.048(5) 0.066(5) 0.157(15) 0.019(7) 0.050(8) -0.012(4)
F25B 0.044(6) 0.30(3) 0.060(7) -0.031(13) 0.019(5) 0.030(12)
F35B 0.073(12) 0.29(3) 0.36(4) 0.29(3) 0.117(18) 0.104(14)
F16A 0.086(6) 0.158(9) 0.130(12) 0.105(9) 0.014(6) 0.062(6)
F26A 0.055(4) 0.175(14) 0.069(5) 0.028(7) 0.017(4) 0.057(8)
F36A 0.046(5) 0.158(8) 0.098(7) -0.006(6) -0.028(4) 0.035(5)
F16B 0.028(5) 0.095(12) 0.19(2) 0.060(14) -0.004(9) 0.007(6)
F26B 0.065(10) 0.079(10) 0.106(12) -0.002(7) -0.025(8) 0.047(8)
F36B 0.070(11) 0.31(4) 0.099(17) 0.13(2) 0.027(11) 0.08(2)
F57A 0.041(2) 0.176(6) 0.063(3) 0.032(3) -0.0136(17) -0.005(3)
F67A 0.059(3) 0.185(7) 0.051(2) 0.054(4) 0.0067(18) 0.027(3)
F47A 0.172(10) 0.099(5) 0.119(5) 0.049(3) -0.054(6) 0.027(5)
F57B 1.1(3) 0.25(8) 0.14(5) 0.15(6) 0.01(10) 0.08(13)
F47B 0.10(3) 0.43(11) 0.07(3) 0.11(5) 0.05(2) 0.16(5)
F67B 0.044(14) 0.52(12) 0.22(6) 0.32(8) 0.00(2) 0.02(4)
F48A 0.212(16) 0.130(13) 0.126(12) 0.080(11) 0.098(12) 0.027(11)
F58A 0.155(13) 0.31(5) 0.25(4) 0.25(4) -0.034(14) -0.030(16)
F68A 0.35(4) 0.056(6) 0.166(12) 0.059(6) 0.07(3) -0.002(15)
F68B 0.139(12) 0.18(3) 0.22(3) 0.16(3) 0.017(10) -0.043(11)
F48B 0.149(13) 0.112(12) 0.125(10) 0.085(10) 0.049(9) 0.070(10)
F58B 0.34(5) 0.077(8) 0.080(7) 0.058(7) 0.078(18) 0.065(18)

loop_
_geom_bond_atom_site_label_1
_geom_bond_atom_site_label_2
_geom_bond_distance
_geom_bond_site_symmetry_2
_geom_bond_publ_flag
C11 C81 1.536(5) . ?
C11 C21 1.541(4) . ?
C11 C61 1.544(6) . ?
C11 C71 1.545(5) . ?
C12 C62 1.401(5) . ?
C12 C22 1.407(5) . ?
C12 N11 1.463(4) . ?
C13 C63 1.401(5) . ?
C13 C23 1.413(5) . ?
C13 N21 1.458(4) . ?
C14 C24 1.310(12) . ?
C15 C65 1.394(5) . ?
C15 C25 1.400(5) . ?
C15 B1 1.646(5) . ?
C16 C66 1.390(5) . ?
C16 C26 1.394(5) . ?
C16 B1 1.638(5) . ?
C17 C27 1.396(5) . ?
C17 C67 1.396(5) . ?
C17 B1 1.635(5) . ?
C18 C28 1.392(5) . ?
C18 C68 1.397(5) . ?
C18 B1 1.637(5) . ?
C21 N11 1.281(4) . ?
C21 C31 1.537(4) . ?
C22 C32 1.395(6) . ?
C22 C72 1.519(6) . ?
C23 C33 1.390(6) . ?
C23 C73 1.529(6) . ?
C24 O14 1.435(6) . ?
C25 C35 1.389(5) . ?
C26 C36 1.397(5) . ?
C27 C37 1.399(5) . ?
C28 C38 1.386(5) . ?
C31 N31 1.513(4) . ?
C31 C41 1.539(4) . ?
C32 C42 1.365(7) . ?
C33 C43 1.384(7) . ?
C34 O14 1.464(5) . ?
C34 C44 1.489(7) . ?
C35 C45 1.387(5) . ?
C35 C75 1.499(5) . ?
C36 C46 1.376(5) . ?
C36 C76 1.502(5) . ?
C37 C47 1.381(6) . ?
C37 C77 1.482(6) . ?
C38 C48 1.380(6) . ?
C38 C78 1.482(6) . ?
C41 N21 1.280(4) . ?
C41 C51 1.564(5) . ?
C42 C52 1.387(7) . ?
C43 C53 1.359(7) . ?
C45 C55 1.389(5) . ?
C46 C56 1.381(5) . ?
C47 C57 1.377(6) . ?
C48 C58 1.386(6) . ?
C51 C111 1.539(5) . ?
C51 C101 1.540(6) . ?
C51 C91 1.549(6) . ?
C52 C62 1.389(5) . ?
C53 C63 1.409(6) . ?
C55 C65 1.391(5) . ?
C55 C85 1.490(5) . ?
C56 C66 1.388(5) . ?
C56 C86 1.493(5) . ?
C57 C67 1.394(5) . ?
C57 C87 1.497(6) . ?
C58 C68 1.390(5) . ?
C58 C88 1.489(7) . ?
C62 C102 1.532(6) . ?
C63 C103 1.513(6) . ?
C72 C92 1.529(6) . ?
C72 C82 1.539(6) . ?
C73 C83 1.526(7) . ?
C73 C93 1.532(6) . ?
C75 F25B 1.222(13) . ?
C75 F35B 1.263(17) . ?
C75 F15A 1.277(10) . ?
C75 F25A 1.304(7) . ?
C75 F35A 1.315(9) . ?
C75 F15B 1.343(9) . ?
C76 F26A 1.256(11) . ?
C76 F16A 1.300(16) . ?
C76 F16B 1.302(17) . ?
C76 F36B 1.30(3) . ?
C76 F36A 1.343(13) . ?
C76 F26B 1.368(19) . ?
C77 F37 1.274(6) . ?
C77 F27 1.319(7) . ?
C77 F17 1.333(7) . ?
C78 F28 1.203(7) . ?
C78 F18 1.229(7) . ?
C78 F38 1.294(7) . ?
C85 F65A 1.205(6) . ?
C85 F45A 1.301(5) . ?
C85 F55A 1.325(6) . ?
C86 F66 1.303(5) . ?
C86 F46 1.332(5) . ?
C86 F56 1.338(6) . ?
C87 F57B 1.10(9) . ?
C87 F47B 1.12(4) . ?
C87 F47A 1.300(9) . ?
C87 F67A 1.323(8) . ?
C87 F57A 1.342(8) . ?
C87 F67B 1.34(4) . ?
C88 F68A 1.234(15) . ?
C88 F58B 1.274(19) . ?
C88 F58A 1.309(15) . ?
C88 F68B 1.333(17) . ?
C88 F48B 1.336(12) . ?
C88 F48A 1.366(16) . ?
C102 C112 1.528(6) . ?
C102 C122 1.553(6) . ?
C103 C123 1.522(6) . ?
C103 C113 1.522(7) . ?
C121 N41 1.337(4) . ?
C121 C131 1.395(5) . ?
C131 O11 1.263(4) . ?
C131 O21 1.332(4) . ?
C141 C151 1.320(10) . ?
C141 O21 1.454(6) . ?
O11 Fe1 2.053(2) . ?
O14 Fe1 2.095(2) . ?
Fe1 N11 2.103(3) . ?
Fe1 N21 2.119(3) . ?
Fe1 N41 2.139(3) . ?
N31 N41 1.278(4) . ?
